data_7102688
loop_
_publ_author_name
'Thompson, Amber L'
'Goeta, Andres E'
'Real, Jose A'
'Galet, Ana'
'Carmen Munoz, M'

_publ_section_title
;
 Thermal and light induced polymorphism in iron(II) spin crossover
 compounds.
;
_journal_issue 12
_journal_name_full 'Chemical communications (Cambridge, England)'
_journal_page_first 1390
_journal_page_last 1391
_journal_paper_doi 10.1039/b403179b
_journal_year 2004
_chemical_formula_moiety 'C22 H24 B2 Fe N10'
_chemical_formula_sum 'C22 H24 B2 Fe N10'
_chemical_formula_weight 505.98
_chemical_melting_point ?
_chemical_name_common '2,2'-Bipyridine-bis(di(hydro)bis(1-pyrazolyl)borate iron(ii)'
_chemical_name_systematic
;
2,2'-Bipyridine-bis[di(hydro)bis(1-pyrazolyl)borate
iron(II)
;
_space_group_IT_number 15
_symmetry_cell_setting monoclinic
_symmetry_space_group_name_Hall '-C 2yc'
_symmetry_space_group_name_H-M 'C 1 2/c 1'
_atom_sites_solution_hydrogens difmap
_atom_sites_solution_primary direct
_atom_sites_solution_secondary difmap
_audit_creation_method SHELXL-97
_cell_angle_alpha 90.00
_cell_angle_beta 114.858(4)
_cell_angle_gamma 90.00
_cell_formula_units_Z 4
_cell_length_a 16.2215(15)
_cell_length_b 15.0254(15)
_cell_length_c 11.0397(11)
_cell_measurement_reflns_used 2265
_cell_measurement_temperature 200(2)
_cell_measurement_theta_max 49.588
_cell_measurement_theta_min 4.699
_cell_volume 2441.5(4)
_computing_cell_refinement 'SMART-NT V6.1 (Bruker, 2000)'
_computing_data_collection 'SMART-NT V6.1 (Bruker, 2000)'
_computing_data_reduction 'SMART-NT V6.1 (Bruker, 2000)'
_computing_molecular_graphics 'Bruker SHELXTL'
_computing_publication_material 'Bruker SHELXTL'
_computing_structure_refinement 'SHELXL-97 (Sheldrick, 1997)'
_computing_structure_solution 'SHELXS-97 (Sheldrick, 1997)'
_diffrn_ambient_temperature 200(2)
_diffrn_detector_area_resol_mean 8
_diffrn_measured_fraction_theta_full 0.937
_diffrn_measured_fraction_theta_max 0.937
_diffrn_measurement_device_type 'Bruker SMART CCD 1K area detector'
_diffrn_measurement_method \w-scans
_diffrn_radiation_monochromator graphite
_diffrn_radiation_source 'fine-focus sealed tube'
_diffrn_radiation_type MoK\a
_diffrn_radiation_wavelength 0.71073
_diffrn_reflns_av_R_equivalents 0.0519
_diffrn_reflns_av_sigmaI/netI 0.0825
_diffrn_reflns_limit_h_max 21
_diffrn_reflns_limit_h_min -22
_diffrn_reflns_limit_k_max 19
_diffrn_reflns_limit_k_min -21
_diffrn_reflns_limit_l_max 11
_diffrn_reflns_limit_l_min -15
_diffrn_reflns_number 8856
_diffrn_reflns_theta_full 30.51
_diffrn_reflns_theta_max 30.51
_diffrn_reflns_theta_min 2.35
_exptl_absorpt_coefficient_mu 0.650
_exptl_absorpt_correction_T_max 0.9559
_exptl_absorpt_correction_T_min 0.8810
_exptl_absorpt_correction_type none
_exptl_absorpt_process_details 'SADABS (G.M.Sheldrick, 1998)'
_exptl_crystal_colour clear_intense_red
_exptl_crystal_density_diffrn 1.377
_exptl_crystal_density_meas ?
_exptl_crystal_density_method .
_exptl_crystal_description block
_exptl_crystal_F_000 1048
_exptl_crystal_size_max 0.20
_exptl_crystal_size_mid 0.10
_exptl_crystal_size_min 0.07
_refine_diff_density_max 0.300
_refine_diff_density_min -0.274
_refine_diff_density_rms 0.058
_refine_ls_extinction_method none
_refine_ls_goodness_of_fit_ref 1.003
_refine_ls_hydrogen_treatment refall
_refine_ls_matrix_type full
_refine_ls_number_parameters 207
_refine_ls_number_reflns 3510
_refine_ls_number_restraints 0
_refine_ls_restrained_S_all 1.003
_refine_ls_R_factor_all 0.0987
_refine_ls_R_factor_gt 0.0521
_refine_ls_shift/su_max 0.000
_refine_ls_shift/su_mean 0.000
_refine_ls_structure_factor_coef Fsqd
_refine_ls_weighting_details 'calc w=1/[\s^2^(Fo^2^)+(0.0075P)^2^+1.8569P] where P=(Fo^2^+2Fc^2^)/3'
_refine_ls_weighting_scheme calc
_refine_ls_wR_factor_gt 0.0777
_refine_ls_wR_factor_ref 0.0886
_reflns_number_gt 2240
_reflns_number_total 3510
_reflns_threshold_expression >2sigma(I)
_cod_data_source_file b403179b.txt
_cod_data_source_block bipy1
_cod_depositor_comments
;
The following automatic conversions were performed:
'_symmetry_cell_setting' value 'Monoclinic' changed to 'monoclinic'
according to '/home/saulius/struct/CIF-dictionaries/cif_core.dic'
dictionary named 'cif_core.dic' version 2.4.1 from 2010-06-29.

Automatic conversion script
Id: cif_fix_enum 1527 2010-12-29 10:47:43Z saulius 

The following automatic conversions were performed:

'_chemical_melting_point' value 'not measured' was changed to '?' -
the value is undefined or not given.

Automatic conversion script
Id: cif_fix_values 1646 2011-03-28 12:23:43Z adriana 
;
_cod_original_sg_symbol_H-M C2/c
_cod_database_code 7102688

loop_
_symmetry_equiv_pos_as_xyz
'x, y, z'
'-x, y, -z+1/2'
'x+1/2, y+1/2, z'
'-x+1/2, y+1/2, -z+1/2'
'-x, -y, -z'
'x, -y, z-1/2'
'-x+1/2, -y+1/2, -z'
'x+1/2, -y+1/2, z-1/2'

loop_
_atom_site_label
_atom_site_type_symbol
_atom_site_fract_x
_atom_site_fract_y
_atom_site_fract_z
_atom_site_U_iso_or_equiv
_atom_site_adp_type
_atom_site_occupancy
_atom_site_symmetry_multiplicity
_atom_site_calc_flag
_atom_site_refinement_flags
Fe1 Fe 0.5000 0.27028(3) 0.7500 0.02770(13) Uani 1 2 d S
B1 B 0.47976(19) 0.20490(19) 1.0411(3) 0.0390(6) Uani 1 1 d .
H1B H 0.5163(15) 0.2715(15) 1.083(2) 0.043(6) Uiso 1 1 d .
H2B H 0.4636(15) 0.1671(14) 1.115(2) 0.043(6) Uiso 1 1 d .
N1 N 0.56190(12) 0.38795(11) 0.87514(17) 0.0323(4) Uani 1 1 d .
N2 N 0.56762(12) 0.17076(11) 0.90076(17) 0.0327(4) Uani 1 1 d .
N3 N 0.38559(12) 0.26584(12) 0.80473(16) 0.0326(4) Uani 1 1 d .
N4 N 0.54359(12) 0.14714(12) 1.00161(17) 0.0343(4) Uani 1 1 d .
N5 N 0.38910(12) 0.22306(12) 0.91630(16) 0.0334(4) Uani 1 1 d .
C1 C 0.62264(16) 0.38336(17) 1.0029(2) 0.0402(6) Uani 1 1 d .
H1 H 0.6415(15) 0.3246(15) 1.039(2) 0.037(6) Uiso 1 1 d .
C2 C 0.65707(18) 0.4580(2) 1.0812(3) 0.0509(7) Uani 1 1 d .
H2 H 0.6982(18) 0.4531(16) 1.171(3) 0.055(8) Uiso 1 1 d .
C3 C 0.6294(2) 0.5398(2) 1.0258(3) 0.0591(8) Uani 1 1 d .
H3 H 0.6499(18) 0.5897(19) 1.072(3) 0.066(8) Uiso 1 1 d .
C4 C 0.56755(19) 0.54606(18) 0.8937(3) 0.0523(7) Uani 1 1 d .
H4 H 0.5464(17) 0.6003(17) 0.851(2) 0.055(8) Uiso 1 1 d .
C5 C 0.53416(14) 0.46875(14) 0.8209(2) 0.0340(5) Uani 1 1 d .
C6 C 0.62446(17) 0.10733(15) 0.8974(3) 0.0403(6) Uani 1 1 d .
H6 H 0.6488(15) 0.1105(14) 0.831(2) 0.034(6) Uiso 1 1 d .
C7 C 0.63870(18) 0.04418(16) 0.9948(3) 0.0492(7) Uani 1 1 d .
H7 H 0.6766(18) -0.0059(18) 1.011(2) 0.065(8) Uiso 1 1 d .
C8 C 0.58652(17) 0.07137(16) 1.0576(3) 0.0444(6) Uani 1 1 d .
H8 H 0.5771(17) 0.0494(16) 1.129(2) 0.051(7) Uiso 1 1 d .
C9 C 0.29700(15) 0.28106(16) 0.7296(2) 0.0363(5) Uani 1 1 d .
H9 H 0.2823(14) 0.3070(13) 0.652(2) 0.026(6) Uiso 1 1 d .
C10 C 0.24350(17) 0.24977(16) 0.7901(2) 0.0415(6) Uani 1 1 d .
H10 H 0.1798(18) 0.2529(15) 0.761(2) 0.054(8) Uiso 1 1 d .
C11 C 0.30475(17) 0.21297(16) 0.9082(2) 0.0402(6) Uani 1 1 d .
H11 H 0.2929(16) 0.1847(16) 0.977(2) 0.049(7) Uiso 1 1 d .

loop_
_atom_site_aniso_label
_atom_site_aniso_U_11
_atom_site_aniso_U_22
_atom_site_aniso_U_33
_atom_site_aniso_U_23
_atom_site_aniso_U_13
_atom_site_aniso_U_12
Fe1 0.0271(2) 0.0234(2) 0.0274(2) 0.000 0.00635(18) 0.000
B1 0.0388(16) 0.0452(17) 0.0292(13) 0.0017(11) 0.0105(12) 0.0062(12)
N1 0.0286(11) 0.0310(10) 0.0341(10) -0.0052(8) 0.0101(8) -0.0002(8)
N2 0.0324(11) 0.0280(10) 0.0350(10) 0.0013(8) 0.0114(8) 0.0022(8)
N3 0.0329(10) 0.0332(10) 0.0266(9) -0.0003(8) 0.0075(8) 0.0033(8)
N4 0.0316(11) 0.0332(10) 0.0311(10) 0.0065(8) 0.0063(8) 0.0019(8)
N5 0.0348(11) 0.0347(10) 0.0303(9) 0.0009(8) 0.0133(8) 0.0043(8)
C1 0.0342(14) 0.0419(15) 0.0395(14) -0.0100(11) 0.0105(11) 0.0011(11)
C2 0.0370(15) 0.066(2) 0.0471(17) -0.0254(14) 0.0148(13) -0.0073(13)
C3 0.0508(18) 0.0508(18) 0.076(2) -0.0396(16) 0.0275(16) -0.0130(14)
C4 0.0493(17) 0.0340(15) 0.074(2) -0.0155(14) 0.0261(16) -0.0025(12)
C5 0.0269(12) 0.0280(12) 0.0496(14) -0.0061(10) 0.0187(10) -0.0010(9)
C6 0.0364(14) 0.0318(13) 0.0508(15) -0.0014(11) 0.0165(12) 0.0035(10)
C7 0.0409(16) 0.0287(13) 0.0732(19) 0.0115(12) 0.0193(14) 0.0105(11)
C8 0.0370(15) 0.0409(14) 0.0506(16) 0.0173(12) 0.0137(12) 0.0034(11)
C9 0.0338(13) 0.0414(14) 0.0285(11) -0.0039(11) 0.0081(10) 0.0057(10)
C10 0.0290(13) 0.0513(17) 0.0414(13) -0.0120(11) 0.0120(11) 0.0037(10)
C11 0.0400(14) 0.0432(15) 0.0426(13) -0.0028(11) 0.0225(12) 0.0026(11)

loop_
_atom_type_symbol
_atom_type_description
_atom_type_scat_dispersion_real
_atom_type_scat_dispersion_imag
_atom_type_scat_source
C C 0.0033 0.0016 'International Tables Vol C Tables 4.2.6.8 and 6.1.1.4'
H H 0.0000 0.0000 'International Tables Vol C Tables 4.2.6.8 and 6.1.1.4'
B B 0.0013 0.0007 'International Tables Vol C Tables 4.2.6.8 and 6.1.1.4'
N N 0.0061 0.0033 'International Tables Vol C Tables 4.2.6.8 and 6.1.1.4'
Fe Fe 0.3463 0.8444 'International Tables Vol C Tables 4.2.6.8 and 6.1.1.4'

loop_
_geom_angle_atom_site_label_1
_geom_angle_atom_site_label_2
_geom_angle_atom_site_label_3
_geom_angle
_geom_angle_site_symmetry_1
_geom_angle_site_symmetry_3
N2 Fe1 N2 92.48(9) 2_656 .
N2 Fe1 N3 88.66(6) 2_656 .
N2 Fe1 N3 88.91(7) . .
N2 Fe1 N3 88.91(7) 2_656 2_656
N2 Fe1 N3 88.66(6) . 2_656
N3 Fe1 N3 176.49(9) . 2_656
N2 Fe1 N1 170.22(7) 2_656 .
N2 Fe1 N1 97.01(7) . .
N3 Fe1 N1 93.86(6) . .
N3 Fe1 N1 88.95(6) 2_656 .
N2 Fe1 N1 97.01(6) 2_656 2_656
N2 Fe1 N1 170.22(7) . 2_656
N3 Fe1 N1 88.95(6) . 2_656
N3 Fe1 N1 93.86(6) 2_656 2_656
N1 Fe1 N1 73.62(9) . 2_656
N4 B1 N5 110.06(18) . .
N4 B1 H1B 108.0(11) . .
N5 B1 H1B 109.8(11) . .
N4 B1 H2B 108.2(11) . .
N5 B1 H2B 108.1(12) . .
H1B B1 H2B 112.7(15) . .
C1 N1 C5 118.39(19) . .
C1 N1 Fe1 123.84(15) . .
C5 N1 Fe1 117.71(14) . .
C6 N2 N4 105.81(18) . .
C6 N2 Fe1 127.17(15) . .
N4 N2 Fe1 125.34(13) . .
C9 N3 N5 105.33(18) . .
C9 N3 Fe1 129.66(15) . .
N5 N3 Fe1 123.03(13) . .
C8 N4 N2 108.90(19) . .
C8 N4 B1 128.7(2) . .
N2 N4 B1 122.38(17) . .
C11 N5 N3 109.73(18) . .
C11 N5 B1 126.54(19) . .
N3 N5 B1 122.97(18) . .
N1 C1 C2 122.8(3) . .
N1 C1 H1 116.5(13) . .
C2 C1 H1 120.7(13) . .
C3 C2 C1 118.7(3) . .
C3 C2 H2 120.1(15) . .
C1 C2 H2 121.2(16) . .
C2 C3 C4 119.5(2) . .
C2 C3 H3 121.9(18) . .
C4 C3 H3 118.6(18) . .
C3 C4 C5 119.2(3) . .
C3 C4 H4 122.7(16) . .
C5 C4 H4 118.1(16) . .
N1 C5 C4 121.5(2) . .
N1 C5 C5 115.46(12) . 2_656
C4 C5 C5 123.08(16) . 2_656
N2 C6 C7 111.1(2) . .
N2 C6 H6 119.4(13) . .
C7 C6 H6 129.5(13) . .
C8 C7 C6 104.7(2) . .
C8 C7 H7 130.0(16) . .
C6 C7 H7 125.3(16) . .
N4 C8 C7 109.4(2) . .
N4 C8 H8 117.2(15) . .
C7 C8 H8 133.3(15) . .
N3 C9 C10 111.8(2) . .
N3 C9 H9 117.3(14) . .
C10 C9 H9 130.9(14) . .
C11 C10 C9 104.1(2) . .
C11 C10 H10 126.1(14) . .
C9 C10 H10 129.7(14) . .
N5 C11 C10 109.0(2) . .
N5 C11 H11 122.4(15) . .
C10 C11 H11 128.5(15) . .

loop_
_geom_bond_atom_site_label_1
_geom_bond_atom_site_label_2
_geom_bond_distance
_geom_bond_site_symmetry_2
Fe1 N2 2.1621(17) 2_656
Fe1 N2 2.1621(17) .
Fe1 N3 2.1811(17) .
Fe1 N3 2.1811(17) 2_656
Fe1 N1 2.2083(17) .
Fe1 N1 2.2083(17) 2_656
B1 N4 1.548(3) .
B1 N5 1.560(3) .
B1 H1B 1.16(2) .
B1 H2B 1.11(2) .
N1 C1 1.341(3) .
N1 C5 1.345(3) .
N2 C6 1.337(3) .
N2 N4 1.372(2) .
N3 C9 1.343(3) .
N3 N5 1.369(2) .
N4 C8 1.342(3) .
N5 C11 1.342(3) .
C1 C2 1.383(3) .
C1 H1 0.96(2) .
C2 C3 1.362(4) .
C2 H2 0.94(2) .
C3 C4 1.382(4) .
C3 H3 0.89(3) .
C4 C5 1.387(3) .
C4 H4 0.93(2) .
C5 C5 1.490(4) 2_656
C6 C7 1.379(3) .
C6 H6 0.97(2) .
C7 C8 1.363(4) .
C7 H7 0.94(3) .
C8 H8 0.92(2) .
C9 C10 1.381(3) .
C9 H9 0.881(19) .
C10 C11 1.380(3) .
C10 H10 0.95(3) .
C11 H11 0.95(2) .

loop_
_geom_torsion_atom_site_label_1
_geom_torsion_atom_site_label_2
_geom_torsion_atom_site_label_3
_geom_torsion_atom_site_label_4
_geom_torsion
_geom_torsion_site_symmetry_1
_geom_torsion_site_symmetry_4
N2 Fe1 N1 C1 -165.0(3) 2_656 .
N2 Fe1 N1 C1 0.90(18) . .
N3 Fe1 N1 C1 90.27(18) . .
N3 Fe1 N1 C1 -87.63(18) 2_656 .
N1 Fe1 N1 C1 178.0(2) 2_656 .
N2 Fe1 N1 C5 17.6(5) 2_656 .
N2 Fe1 N1 C5 -176.48(16) . .
N3 Fe1 N1 C5 -87.10(16) . .
N3 Fe1 N1 C5 94.99(16) 2_656 .
N1 Fe1 N1 C5 0.66(11) 2_656 .
N2 Fe1 N2 C6 59.19(18) 2_656 .
N3 Fe1 N2 C6 147.81(19) . .
N3 Fe1 N2 C6 -29.66(19) 2_656 .
N1 Fe1 N2 C6 -118.44(19) . .
N1 Fe1 N2 C6 -134.8(4) 2_656 .
N2 Fe1 N2 N4 -103.88(17) 2_656 .
N3 Fe1 N2 N4 -15.26(16) . .
N3 Fe1 N2 N4 167.27(16) 2_656 .
N1 Fe1 N2 N4 78.49(16) . .
N1 Fe1 N2 N4 62.1(5) 2_656 .
N2 Fe1 N3 C9 -58.03(19) 2_656 .
N2 Fe1 N3 C9 -150.54(19) . .
N3 Fe1 N3 C9 -104.28(19) 2_656 .
N1 Fe1 N3 C9 112.51(19) . .
N1 Fe1 N3 C9 39.01(19) 2_656 .
N2 Fe1 N3 N5 103.55(15) 2_656 .
N2 Fe1 N3 N5 11.04(15) . .
N3 Fe1 N3 N5 57.29(15) 2_656 .
N1 Fe1 N3 N5 -85.92(15) . .
N1 Fe1 N3 N5 -159.42(15) 2_656 .
C6 N2 N4 C8 0.6(2) . .
Fe1 N2 N4 C8 166.68(15) . .
C6 N2 N4 B1 178.4(2) . .
Fe1 N2 N4 B1 -15.6(3) . .
N5 B1 N4 C8 -128.3(2) . .
N5 B1 N4 N2 54.4(3) . .
C9 N3 N5 C11 0.0(2) . .
Fe1 N3 N5 C11 -165.42(14) . .
C9 N3 N5 B1 -170.64(19) . .
Fe1 N3 N5 B1 24.0(3) . .
N4 B1 N5 C11 131.3(2) . .
N4 B1 N5 N3 -59.7(3) . .
C5 N1 C1 C2 0.7(3) . .
Fe1 N1 C1 C2 -176.70(19) . .
N1 C1 C2 C3 -1.1(4) . .
C1 C2 C3 C4 0.3(4) . .
C2 C3 C4 C5 0.8(4) . .
C1 N1 C5 C4 0.6(3) . .
Fe1 N1 C5 C4 178.09(18) . .
C1 N1 C5 C5 -179.3(2) . 2_656
Fe1 N1 C5 C5 -1.8(3) . 2_656
C3 C4 C5 N1 -1.3(4) . .
C3 C4 C5 C5 178.5(3) . 2_656
N4 N2 C6 C7 -0.9(3) . .
Fe1 N2 C6 C7 -166.60(16) . .
N2 C6 C7 C8 0.8(3) . .
N2 N4 C8 C7 -0.2(3) . .
B1 N4 C8 C7 -177.7(2) . .
C6 C7 C8 N4 -0.4(3) . .
N5 N3 C9 C10 0.4(2) . .
Fe1 N3 C9 C10 164.41(15) . .
N3 C9 C10 C11 -0.5(3) . .
N3 N5 C11 C10 -0.3(2) . .
B1 N5 C11 C10 169.9(2) . .
C9 C10 C11 N5 0.5(3) . .
